data_7049921
loop_
_publ_author_name
'Biggs, George S.'
'O'Neill, Michael J'
'Carames Mendez, Pablo'
'Scrase, Thomas G.'
'Lin, Yulu'
'Bin-Maarof, Amzar Muzani'
'Bond, Andrew D.'
'Boss, Sally R.'
'Barker, Paul D.'

_publ_section_title
;
 Use of a fluorinated probe to quantitatively monitor amino acid binding
 preferences of ruthenium(ii) arene complexes.
;
_journal_issue 20
_journal_name_full 'Dalton transactions (Cambridge, England : 2003)'
_journal_page_first 6910
_journal_page_last 6920
_journal_paper_doi 10.1039/c8dt05159c
_journal_volume 48
_journal_year 2019
_chemical_absolute_configuration ad
_chemical_formula_moiety 'C18 H12 Cl F6 N2 Ru +, F6 P -'
_chemical_formula_sum 'C18 H12 Cl F12 N2 P Ru'
_chemical_formula_weight 651.79
_space_group_crystal_system orthorhombic
_space_group_IT_number 29
_space_group_name_Hall 'P 2c -2ac'
_space_group_name_H-M_alt 'P c a 21'
_symmetry_space_group_name_Hall 'P 2c -2ac'
_symmetry_space_group_name_H-M 'P c a 21'
_atom_sites_solution_hydrogens geom
_audit_creation_method SHELXL-2018/1
_audit_update_record
;
2018-09-13 deposited with the CCDC.    2019-04-15 downloaded from the CCDC.
;
_cell_angle_alpha 90
_cell_angle_beta 90
_cell_angle_gamma 90
_cell_formula_units_Z 4
_cell_length_a 16.0681(5)
_cell_length_b 8.0666(3)
_cell_length_c 15.9972(5)
_cell_measurement_reflns_used 5275
_cell_measurement_temperature 180(2)
_cell_measurement_theta_max 27.48
_cell_measurement_theta_min 1.00
_cell_volume 2073.48(12)
_computing_cell_refinement 'HKL Scalepack (Otwinowski & Minor, 1997)'
_computing_data_collection 'COLLECT (Nonius, 1999)'
_computing_data_reduction 'HKL Denzo and Scalepack (Otwinowski & Minor, 1997)'
_computing_molecular_graphics 'Mercury (Macrae et al., 2008)'
_computing_publication_material SHELXL
_computing_structure_refinement 'SHELXL (Sheldrick, 2015)'
_computing_structure_solution 'SHELXT (Sheldrick, 2015)'
_diffrn_ambient_temperature 180(2)
_diffrn_measured_fraction_theta_full 0.996
_diffrn_measured_fraction_theta_max 0.976
_diffrn_measurement_device_type 'Nonius KappaCCD'
_diffrn_measurement_method '\w and \f-scans'
_diffrn_radiation_type MoK\a
_diffrn_radiation_wavelength 0.71073
_diffrn_reflns_av_R_equivalents 0.0585
_diffrn_reflns_av_unetI/netI 0.0713
_diffrn_reflns_Laue_measured_fraction_full 0.996
_diffrn_reflns_Laue_measured_fraction_max 0.976
_diffrn_reflns_limit_h_max 16
_diffrn_reflns_limit_h_min -20
_diffrn_reflns_limit_k_max 10
_diffrn_reflns_limit_k_min -10
_diffrn_reflns_limit_l_max 20
_diffrn_reflns_limit_l_min -20
_diffrn_reflns_number 8837
_diffrn_reflns_point_group_measured_fraction_full 0.854
_diffrn_reflns_point_group_measured_fraction_max 0.793
_diffrn_reflns_theta_full 25.242
_diffrn_reflns_theta_max 27.499
_diffrn_reflns_theta_min 3.579
_diffrn_source 'fine-focus sealed tube'
_exptl_absorpt_coefficient_mu 1.080
_exptl_absorpt_correction_T_max 0.952
_exptl_absorpt_correction_T_min 0.883
_exptl_absorpt_correction_type multi-scan
_exptl_absorpt_process_details 'SORTAV (Blessing, 1995)'
_exptl_crystal_colour yellow
_exptl_crystal_density_diffrn 2.088
_exptl_crystal_description block
_exptl_crystal_F_000 1272
_exptl_crystal_size_max 0.100
_exptl_crystal_size_mid 0.070
_exptl_crystal_size_min 0.050
_refine_diff_density_max 0.576
_refine_diff_density_min -0.663
_refine_diff_density_rms 0.126
_refine_ls_abs_structure_details
;
Flack x determined using 1018 quotients [(I+)-(I-)]/[(I+)+(I-)]
(Parsons, Flack and Wagner, Acta Cryst. B69 (2013) 249-259).
;
_refine_ls_abs_structure_Flack -0.04(4)
_refine_ls_extinction_method none
_refine_ls_goodness_of_fit_ref 1.069
_refine_ls_hydrogen_treatment constr
_refine_ls_matrix_type full
_refine_ls_number_parameters 316
_refine_ls_number_reflns 3784
_refine_ls_number_restraints 1
_refine_ls_restrained_S_all 1.068
_refine_ls_R_factor_all 0.0608
_refine_ls_R_factor_gt 0.0414
_refine_ls_shift/su_max 0.000
_refine_ls_shift/su_mean 0.000
_refine_ls_structure_factor_coef Fsqd
_refine_ls_weighting_details 'w=1/[\s^2^(Fo^2^)+3.4246P] where P=(Fo^2^+2Fc^2^)/3'
_refine_ls_weighting_scheme calc
_refine_ls_wR_factor_gt 0.0738
_refine_ls_wR_factor_ref 0.0817
_reflns_Friedel_coverage 0.566
_reflns_Friedel_fraction_full 0.701
_reflns_Friedel_fraction_max 0.596
_reflns_number_gt 3098
_reflns_number_total 3784
_reflns_threshold_expression 'I > 2\s(I)'
_cod_data_source_file c8dt05159c2.cif
_cod_data_source_block 10
_cod_depositor_comments 'Adding full bibliography for 7049914--7049924.cif.'
_cod_database_code 7049921
_cambridge_user_name 'George Biggs'
_cambridge_user_crsid gb531
_cambridge_supervisor_name 'Paul Barker'
_cambridge_supervisor_crsid pdb30
_cambridge_crystallographer_name 'Andrew Bond'
_cambridge_crystallographer_crsid adb29
_cambridge_sample_id gb_014
_cambridge_data_id PB_K3_0001
_shelx_space_group_comment
;
The symmetry employed for this shelxl refinement is uniquely defined
by the following loop, which should always be used as a source of
symmetry information in preference to the above space-group names.
They are only intended as comments.
;
_shelx_estimated_absorpt_t_min 0.900
_shelx_estimated_absorpt_t_max 0.948

loop_
_space_group_symop_operation_xyz
'x, y, z'
'-x, -y, z+1/2'
'x+1/2, -y, z'
'-x+1/2, y, z+1/2'

loop_
_atom_site_label
_atom_site_type_symbol
_atom_site_fract_x
_atom_site_fract_y
_atom_site_fract_z
_atom_site_U_iso_or_equiv
_atom_site_adp_type
_atom_site_occupancy
_atom_site_site_symmetry_order
_atom_site_calc_flag
_atom_site_refinement_flags_posn
_atom_site_refinement_flags_adp
Ru1 Ru 0.59203(3) 0.66607(7) 0.56646(3) 0.01881(15) Uani 1 1 d . .
Cl1 Cl 0.61955(12) 0.9532(3) 0.59141(14) 0.0341(5) Uani 1 1 d . .
F1 F 0.6791(3) 0.8419(6) 0.2404(4) 0.0386(12) Uani 1 1 d . .
F2 F 0.5689(3) 0.8916(6) 0.1681(3) 0.0364(12) Uani 1 1 d . .
F3 F 0.6022(4) 0.6401(7) 0.1959(3) 0.0435(15) Uani 1 1 d . .
F4 F 0.3660(4) 0.8384(7) 0.8311(3) 0.0524(15) Uani 1 1 d . .
F5 F 0.3290(4) 0.5925(7) 0.8083(3) 0.0516(15) Uani 1 1 d . .
F6 F 0.2438(3) 0.7879(8) 0.7845(3) 0.065(2) Uani 1 1 d . .
N1 N 0.5434(4) 0.7477(8) 0.4532(4) 0.0208(14) Uani 1 1 d . .
N2 N 0.4691(3) 0.7278(7) 0.5974(4) 0.0180(13) Uani 1 1 d . .
C1 C 0.4620(5) 0.7935(10) 0.4526(5) 0.0215(18) Uani 1 1 d . .
C2 C 0.4230(5) 0.8487(10) 0.3799(5) 0.0242(18) Uani 1 1 d . .
H2 H 0.366512 0.883542 0.381089 0.029 Uiso 1 1 calc R U
C3 C 0.4674(5) 0.8519(10) 0.3066(5) 0.0280(19) Uani 1 1 d . .
H3 H 0.441521 0.886971 0.256212 0.034 Uiso 1 1 calc R U
C4 C 0.5504(5) 0.8037(10) 0.3065(5) 0.0238(19) Uani 1 1 d . .
C5 C 0.5860(5) 0.7551(9) 0.3816(5) 0.0215(17) Uani 1 1 d . .
H5 H 0.643258 0.725700 0.382042 0.026 Uiso 1 1 calc R U
C6 C 0.5995(5) 0.7961(10) 0.2285(6) 0.0289(18) Uani 1 1 d . .
C7 C 0.4205(4) 0.7844(9) 0.5338(5) 0.0212(17) Uani 1 1 d . .
C8 C 0.3381(4) 0.8293(9) 0.5472(4) 0.0224(19) Uani 1 1 d . .
H8 H 0.305043 0.868704 0.502202 0.027 Uiso 1 1 calc R U
C9 C 0.3045(5) 0.8163(10) 0.6269(5) 0.0277(19) Uani 1 1 d . .
H9 H 0.248172 0.845870 0.637173 0.033 Uiso 1 1 calc R U
C10 C 0.3548(4) 0.7591(11) 0.6914(6) 0.0239(19) Uani 1 1 d . .
C11 C 0.4373(5) 0.7190(10) 0.6752(5) 0.0235(18) Uani 1 1 d . .
H11 H 0.472107 0.684644 0.720029 0.028 Uiso 1 1 calc R U
C12 C 0.3229(5) 0.7472(11) 0.7786(5) 0.028(2) Uani 1 1 d . .
C13 C 0.6092(5) 0.4839(10) 0.6685(5) 0.0267(19) Uani 1 1 d . .
H13 H 0.581072 0.469613 0.720195 0.032 Uiso 1 1 calc R U
C14 C 0.5796(5) 0.4027(10) 0.5943(5) 0.028(2) Uani 1 1 d . .
H14 H 0.530399 0.337594 0.596539 0.034 Uiso 1 1 calc R U
C15 C 0.6223(5) 0.4186(10) 0.5199(5) 0.0263(19) Uani 1 1 d . .
H15 H 0.602501 0.363396 0.471373 0.032 Uiso 1 1 calc R U
C16 C 0.6962(5) 0.5176(11) 0.5150(5) 0.0285(19) Uani 1 1 d . .
H16 H 0.726427 0.524879 0.464078 0.034 Uiso 1 1 calc R U
C17 C 0.7234(4) 0.6035(10) 0.5859(5) 0.027(2) Uani 1 1 d . .
H17 H 0.770437 0.674463 0.582582 0.032 Uiso 1 1 calc R U
C18 C 0.6800(5) 0.5841(11) 0.6635(5) 0.0285(19) Uani 1 1 d . .
H18 H 0.699507 0.639853 0.712048 0.034 Uiso 1 1 calc R U
P1 P 0.40204(15) 0.3180(3) 0.40191(13) 0.0253(6) Uani 1 1 d . .
F11 F 0.4018(3) 0.4251(6) 0.4865(3) 0.0381(13) Uani 1 1 d . .
F12 F 0.4747(3) 0.4322(6) 0.3643(3) 0.0368(12) Uani 1 1 d . .
F13 F 0.4022(3) 0.2123(6) 0.3172(3) 0.0387(14) Uani 1 1 d . .
F14 F 0.4691(3) 0.1966(6) 0.4412(3) 0.0399(13) Uani 1 1 d . .
F15 F 0.3281(3) 0.2036(6) 0.4382(3) 0.0421(14) Uani 1 1 d . .
F16 F 0.3338(3) 0.4403(6) 0.3628(3) 0.0406(13) Uani 1 1 d . .

loop_
_atom_site_aniso_label
_atom_site_aniso_U_11
_atom_site_aniso_U_22
_atom_site_aniso_U_33
_atom_site_aniso_U_23
_atom_site_aniso_U_13
_atom_site_aniso_U_12
Ru1 0.0146(2) 0.0221(3) 0.0198(3) -0.0003(4) -0.0006(4) 0.0005(2)
Cl1 0.0288(9) 0.0264(11) 0.0471(14) -0.0056(10) -0.0040(10) -0.0062(8)
F1 0.031(3) 0.054(3) 0.031(3) 0.002(3) 0.010(3) -0.004(2)
F2 0.044(3) 0.037(3) 0.029(3) 0.015(2) 0.001(2) 0.000(2)
F3 0.064(4) 0.033(3) 0.034(3) -0.005(2) 0.011(3) 0.003(3)
F4 0.076(4) 0.051(4) 0.030(3) -0.008(3) 0.005(3) -0.022(3)
F5 0.070(4) 0.038(3) 0.047(3) 0.010(3) 0.026(3) 0.002(3)
F6 0.031(3) 0.122(6) 0.043(3) 0.012(3) 0.022(3) 0.032(3)
N1 0.018(3) 0.024(4) 0.021(3) -0.002(3) 0.000(3) -0.001(3)
N2 0.019(3) 0.019(3) 0.017(3) -0.001(3) 0.001(3) -0.001(3)
C1 0.025(4) 0.020(5) 0.021(4) -0.011(4) 0.001(4) -0.002(3)
C2 0.021(4) 0.023(4) 0.028(4) -0.001(4) -0.008(4) -0.002(3)
C3 0.034(5) 0.024(5) 0.025(4) 0.001(4) -0.006(4) 0.001(4)
C4 0.026(4) 0.017(5) 0.028(5) 0.002(4) 0.003(4) -0.003(4)
C5 0.019(4) 0.017(4) 0.029(4) -0.002(3) 0.006(4) 0.000(3)
C6 0.037(4) 0.023(5) 0.028(4) 0.008(4) -0.002(5) -0.002(4)
C7 0.018(4) 0.012(4) 0.033(4) 0.003(3) -0.002(3) 0.005(3)
C8 0.013(3) 0.027(4) 0.026(5) 0.004(3) -0.004(3) -0.003(3)
C9 0.015(4) 0.030(5) 0.037(5) -0.004(4) 0.007(4) -0.001(4)
C10 0.019(4) 0.022(5) 0.031(4) -0.001(4) 0.000(4) -0.001(4)
C11 0.016(4) 0.025(5) 0.029(5) 0.002(4) 0.000(4) 0.005(3)
C12 0.032(5) 0.022(5) 0.031(5) -0.001(4) 0.013(4) 0.005(4)
C13 0.029(5) 0.027(5) 0.024(4) 0.003(4) 0.001(4) 0.007(4)
C14 0.025(4) 0.021(4) 0.039(5) 0.006(4) -0.002(4) -0.002(3)
C15 0.032(5) 0.020(5) 0.026(5) -0.009(4) -0.007(4) 0.008(4)
C16 0.017(4) 0.035(5) 0.034(5) 0.000(4) 0.004(4) 0.007(4)
C17 0.011(3) 0.039(5) 0.030(5) 0.003(4) -0.005(4) 0.002(3)
C18 0.028(4) 0.036(5) 0.022(4) -0.001(4) -0.002(4) 0.007(4)
P1 0.0278(13) 0.0245(15) 0.0235(13) 0.0004(10) 0.0012(10) -0.0001(10)
F11 0.049(3) 0.038(3) 0.027(3) -0.012(2) -0.001(2) -0.003(3)
F12 0.033(3) 0.031(3) 0.046(3) 0.003(3) 0.008(2) -0.005(2)
F13 0.049(3) 0.038(3) 0.028(3) -0.008(2) -0.005(3) 0.000(3)
F14 0.044(3) 0.034(3) 0.041(3) 0.005(3) -0.007(3) 0.006(3)
F15 0.042(3) 0.042(3) 0.042(3) 0.003(3) 0.012(3) -0.015(3)
F16 0.039(3) 0.043(3) 0.041(3) 0.002(3) 0.003(3) 0.013(2)

loop_
_atom_type_symbol
_atom_type_description
_atom_type_scat_dispersion_real
_atom_type_scat_dispersion_imag
_atom_type_scat_source
C C 0.0033 0.0016 'International Tables Vol C Tables 4.2.6.8 and 6.1.1.4'
H H 0.0000 0.0000 'International Tables Vol C Tables 4.2.6.8 and 6.1.1.4'
N N 0.0061 0.0033 'International Tables Vol C Tables 4.2.6.8 and 6.1.1.4'
F F 0.0171 0.0103 'International Tables Vol C Tables 4.2.6.8 and 6.1.1.4'
P P 0.1023 0.0942 'International Tables Vol C Tables 4.2.6.8 and 6.1.1.4'
Cl Cl 0.1484 0.1585 'International Tables Vol C Tables 4.2.6.8 and 6.1.1.4'
Ru Ru -1.2594 0.8363 'International Tables Vol C Tables 4.2.6.8 and 6.1.1.4'

loop_
_geom_angle_atom_site_label_1
_geom_angle_atom_site_label_2
_geom_angle_atom_site_label_3
_geom_angle
N1 Ru1 N2 77.1(2)
N1 Ru1 C14 116.9(3)
N2 Ru1 C14 95.6(3)
N1 Ru1 C15 94.4(3)
N2 Ru1 C15 120.5(3)
C14 Ru1 C15 36.9(3)
N1 Ru1 C17 123.9(3)
N2 Ru1 C17 158.2(3)
C14 Ru1 C17 80.5(3)
C15 Ru1 C17 67.9(3)
N1 Ru1 C18 161.9(3)
N2 Ru1 C18 120.7(3)
C14 Ru1 C18 67.8(3)
C15 Ru1 C18 79.8(3)
C17 Ru1 C18 38.1(3)
N1 Ru1 C13 154.1(3)
N2 Ru1 C13 95.8(3)
C14 Ru1 C13 38.1(3)
C15 Ru1 C13 67.5(3)
C17 Ru1 C13 67.8(3)
C18 Ru1 C13 36.9(3)
N1 Ru1 C16 97.5(3)
N2 Ru1 C16 158.0(3)
C14 Ru1 C16 67.6(3)
C15 Ru1 C16 38.0(3)
C17 Ru1 C16 37.0(3)
C18 Ru1 C16 67.4(3)
C13 Ru1 C16 79.7(3)
N1 Ru1 Cl1 84.73(18)
N2 Ru1 Cl1 84.53(17)
C14 Ru1 Cl1 157.9(2)
C15 Ru1 Cl1 154.2(2)
C17 Ru1 Cl1 91.2(2)
C18 Ru1 Cl1 93.1(2)
C13 Ru1 Cl1 119.8(2)
C16 Ru1 Cl1 116.5(2)
C5 N1 C1 118.3(7)
C5 N1 Ru1 124.7(5)
C1 N1 Ru1 117.0(5)
C11 N2 C7 119.3(6)
C11 N2 Ru1 124.2(5)
C7 N2 Ru1 116.4(5)
N1 C1 C2 121.7(7)
N1 C1 C7 114.8(7)
C2 C1 C7 123.6(7)
C3 C2 C1 119.0(7)
C3 C2 H2 120.5
C1 C2 H2 120.5
C2 C3 C4 119.6(8)
C2 C3 H3 120.2
C4 C3 H3 120.2
C5 C4 C3 118.4(7)
C5 C4 C6 119.9(7)
C3 C4 C6 121.6(8)
N1 C5 C4 122.9(7)
N1 C5 H5 118.5
C4 C5 H5 118.5
F2 C6 F1 107.2(7)
F2 C6 F3 105.5(7)
F1 C6 F3 106.1(7)
F2 C6 C4 113.1(7)
F1 C6 C4 112.1(8)
F3 C6 C4 112.3(7)
N2 C7 C8 121.3(7)
N2 C7 C1 114.8(6)
C8 C7 C1 123.9(7)
C7 C8 C9 119.5(7)
C7 C8 H8 120.2
C9 C8 H8 120.2
C8 C9 C10 118.7(7)
C8 C9 H9 120.7
C10 C9 H9 120.7
C11 C10 C9 119.6(8)
C11 C10 C12 119.2(7)
C9 C10 C12 121.1(7)
N2 C11 C10 121.5(7)
N2 C11 H11 119.3
C10 C11 H11 119.3
F4 C12 F6 108.9(7)
F4 C12 F5 104.9(7)
F6 C12 F5 106.1(7)
F4 C12 C10 112.4(7)
F6 C12 C10 112.5(7)
F5 C12 C10 111.5(7)
C18 C13 C14 119.1(7)
C18 C13 Ru1 71.1(5)
C14 C13 Ru1 69.7(5)
C18 C13 H13 120.4
C14 C13 H13 120.4
Ru1 C13 H13 131.5
C15 C14 C13 120.4(7)
C15 C14 Ru1 71.8(5)
C13 C14 Ru1 72.2(5)
C15 C14 H14 119.8
C13 C14 H14 119.8
Ru1 C14 H14 128.5
C14 C15 C16 120.7(8)
C14 C15 Ru1 71.4(5)
C16 C15 Ru1 72.2(5)
C14 C15 H15 119.6
C16 C15 H15 119.6
Ru1 C15 H15 129.2
C17 C16 C15 119.3(8)
C17 C16 Ru1 70.5(4)
C15 C16 Ru1 69.8(4)
C17 C16 H16 120.3
C15 C16 H16 120.3
Ru1 C16 H16 132.2
C16 C17 C18 119.8(7)
C16 C17 Ru1 72.5(4)
C18 C17 Ru1 71.3(4)
C16 C17 H17 120.1
C18 C17 H17 120.1
Ru1 C17 H17 128.3
C13 C18 C17 120.5(8)
C13 C18 Ru1 72.0(5)
C17 C18 Ru1 70.6(4)
C13 C18 H18 119.7
C17 C18 H18 119.7
Ru1 C18 H18 130.2
F14 P1 F13 90.3(3)
F14 P1 F16 179.6(3)
F13 P1 F16 89.9(3)
F14 P1 F12 90.5(3)
F13 P1 F12 89.3(3)
F16 P1 F12 89.9(3)
F14 P1 F11 90.0(3)
F13 P1 F11 179.6(3)
F16 P1 F11 89.8(3)
F12 P1 F11 90.5(3)
F14 P1 F15 90.3(3)
F13 P1 F15 90.1(3)
F16 P1 F15 89.4(3)
F12 P1 F15 179.0(3)
F11 P1 F15 90.2(3)

loop_
_geom_bond_atom_site_label_1
_geom_bond_atom_site_label_2
_geom_bond_distance
Ru1 N1 2.079(6)
Ru1 N2 2.096(6)
Ru1 C14 2.180(8)
Ru1 C15 2.185(8)
Ru1 C17 2.192(6)
Ru1 C18 2.202(8)
Ru1 C13 2.214(8)
Ru1 C16 2.217(8)
Ru1 Cl1 2.391(2)
F1 C6 1.346(9)
F2 C6 1.330(10)
F3 C6 1.364(9)
F4 C12 1.313(10)
F5 C12 1.339(10)
F6 C12 1.317(9)
N1 C5 1.337(10)
N1 C1 1.360(9)
N2 C11 1.348(10)
N2 C7 1.361(9)
C1 C2 1.394(11)
C1 C7 1.462(11)
C2 C3 1.373(12)
C2 H2 0.9500
C3 C4 1.389(11)
C3 H3 0.9500
C4 C5 1.386(11)
C4 C6 1.478(12)
C5 H5 0.9500
C7 C8 1.389(9)
C8 C9 1.389(11)
C8 H8 0.9500
C9 C10 1.390(11)
C9 H9 0.9500
C10 C11 1.389(10)
C10 C12 1.489(11)
C11 H11 0.9500
C13 C18 1.398(11)
C13 C14 1.436(11)
C13 H13 0.9500
C14 C15 1.381(11)
C14 H14 0.9500
C15 C16 1.433(11)
C15 H15 0.9500
C16 C17 1.399(11)
C16 H16 0.9500
C17 C18 1.433(10)
C17 H17 0.9500
C18 H18 0.9500
P1 F14 1.586(5)
P1 F13 1.601(5)
P1 F16 1.602(5)
P1 F12 1.603(5)
P1 F11 1.605(5)
P1 F15 1.612(5)

loop_
_geom_torsion_atom_site_label_1
_geom_torsion_atom_site_label_2
_geom_torsion_atom_site_label_3
_geom_torsion_atom_site_label_4
_geom_torsion
C5 N1 C1 C2 -0.6(11)
Ru1 N1 C1 C2 -179.4(6)
C5 N1 C1 C7 -179.0(7)
Ru1 N1 C1 C7 2.2(8)
N1 C1 C2 C3 2.0(12)
C7 C1 C2 C3 -179.7(7)
C1 C2 C3 C4 -1.3(12)
C2 C3 C4 C5 -0.7(12)
C2 C3 C4 C6 176.5(7)
C1 N1 C5 C4 -1.5(12)
Ru1 N1 C5 C4 177.2(6)
C3 C4 C5 N1 2.1(12)
C6 C4 C5 N1 -175.1(7)
C5 C4 C6 F2 -160.2(7)
C3 C4 C6 F2 22.7(11)
C5 C4 C6 F1 -38.8(10)
C3 C4 C6 F1 144.1(8)
C5 C4 C6 F3 80.5(10)
C3 C4 C6 F3 -96.6(9)
C11 N2 C7 C8 -1.6(11)
Ru1 N2 C7 C8 -179.8(5)
C11 N2 C7 C1 178.2(7)
Ru1 N2 C7 C1 0.0(8)
N1 C1 C7 N2 -1.4(10)
C2 C1 C7 N2 -179.8(7)
N1 C1 C7 C8 178.4(7)
C2 C1 C7 C8 0.0(12)
N2 C7 C8 C9 -0.1(11)
C1 C7 C8 C9 -179.9(7)
C7 C8 C9 C10 0.4(12)
C8 C9 C10 C11 1.0(12)
C8 C9 C10 C12 178.2(8)
C7 N2 C11 C10 3.0(11)
Ru1 N2 C11 C10 -178.9(6)
C9 C10 C11 N2 -2.7(12)
C12 C10 C11 N2 -180.0(7)
C11 C10 C12 F4 57.0(11)
C9 C10 C12 F4 -120.2(8)
C11 C10 C12 F6 -179.6(8)
C9 C10 C12 F6 3.2(12)
C11 C10 C12 F5 -60.6(10)
C9 C10 C12 F5 122.2(9)
C18 C13 C14 C15 2.4(12)
Ru1 C13 C14 C15 55.3(7)
C18 C13 C14 Ru1 -53.0(7)
C13 C14 C15 C16 -0.7(13)
Ru1 C14 C15 C16 54.8(7)
C13 C14 C15 Ru1 -55.5(7)
C14 C15 C16 C17 -2.3(13)
Ru1 C15 C16 C17 52.1(7)
C14 C15 C16 Ru1 -54.5(7)
C15 C16 C17 C18 3.6(12)
Ru1 C16 C17 C18 55.4(7)
C15 C16 C17 Ru1 -51.8(7)
C14 C13 C18 C17 -1.1(12)
Ru1 C13 C18 C17 -53.4(7)
C14 C13 C18 Ru1 52.3(7)
C16 C17 C18 C13 -1.9(12)
Ru1 C17 C18 C13 54.0(7)
C16 C17 C18 Ru1 -55.9(7)
